data_4089516
loop_
_publ_author_name
'Honrado, Manuel'
'Otero, Antonio'
'Fern\'andez-Baeza, Juan'
'S\'anchez-Barba, Luis F.'
'Lara-S\'anchez, Agust\?\'in'
'Tejeda, Juan'
'Carri\'on, Mar\?\'ia P.'
'Mart\?\'inez-Ferrer, Jaime'
'Garc\'es, Andr\'es'
'Rodr\?\'iguez, Ana M.'

_publ_section_title
;
 Efficient Synthesis of an Unprecedented Enantiopure Hybrid
 Scorpionate/Cyclopentadienyl by Diastereoselective Nucleophilic Addition
 to a Fulvene
;
_journal_issue 12
_journal_name_full Organometallics
_journal_page_first 3437
_journal_paper_doi 10.1021/om4003279
_journal_volume 32
_journal_year 2013
_chemical_absolute_configuration rm
_chemical_formula_moiety 'C28 H38 N4 Zn'
_chemical_formula_sum 'C28 H38 N4 Zn'
_chemical_formula_weight 495.99
_space_group_IT_number 19
_space_group_name_Hall 'P 2ac 2ab'
_space_group_name_H-M_alt 'P 21 21 21'
_symmetry_cell_setting orthorhombic
_symmetry_space_group_name_H-M 'P 21 21 21'
_atom_sites_solution_hydrogens geom
_atom_sites_solution_primary direct
_atom_sites_solution_secondary difmap
_audit_creation_method SHELXL-97
_cell_angle_alpha 90.00
_cell_angle_beta 90.00
_cell_angle_gamma 90.00
_cell_formula_units_Z 4
_cell_length_a 9.892(3)
_cell_length_b 15.484(5)
_cell_length_c 17.079(6)
_cell_measurement_reflns_used 1317
_cell_measurement_temperature 230(2)
_cell_measurement_theta_max 15.679
_cell_measurement_theta_min 2.379
_cell_volume 2616.0(15)
_computing_structure_refinement 'SHELXL-97 (Sheldrick, 1997)'
_diffrn_ambient_temperature 230(2)
_diffrn_measured_fraction_theta_full 0.999
_diffrn_measured_fraction_theta_max 0.999
_diffrn_measurement_device_type 'CCD area detector'
_diffrn_measurement_method 'omega and phi scans'
_diffrn_radiation_monochromator graphite
_diffrn_radiation_source 'fine-focus sealed tube'
_diffrn_radiation_type MoK\a
_diffrn_radiation_wavelength 0.71073
_diffrn_reflns_av_R_equivalents 0.1166
_diffrn_reflns_av_sigmaI/netI 0.1257
_diffrn_reflns_limit_h_max 11
_diffrn_reflns_limit_h_min -11
_diffrn_reflns_limit_k_max 18
_diffrn_reflns_limit_k_min -18
_diffrn_reflns_limit_l_max 16
_diffrn_reflns_limit_l_min -20
_diffrn_reflns_number 17108
_diffrn_reflns_theta_full 25.00
_diffrn_reflns_theta_max 25.00
_diffrn_reflns_theta_min 2.38
_exptl_absorpt_coefficient_mu 0.961
_exptl_absorpt_correction_T_max 0.8934
_exptl_absorpt_correction_T_min 0.8237
_exptl_absorpt_correction_type multi-scan
_exptl_absorpt_process_details SADABS
_exptl_crystal_density_diffrn 1.259
_exptl_crystal_density_method 'not measured'
_exptl_crystal_description prism
_exptl_crystal_F_000 1056
_exptl_crystal_size_max 0.21
_exptl_crystal_size_mid 0.16
_exptl_crystal_size_min 0.12
_refine_diff_density_max 0.401
_refine_diff_density_min -0.533
_refine_diff_density_rms 0.070
_refine_ls_abs_structure_details 'Flack H D (1983), Acta Cryst. A39, 876-881'
_refine_ls_abs_structure_Flack -0.03(2)
_refine_ls_extinction_method none
_refine_ls_goodness_of_fit_ref 0.988
_refine_ls_hydrogen_treatment constr
_refine_ls_matrix_type full
_refine_ls_number_parameters 305
_refine_ls_number_reflns 4600
_refine_ls_number_restraints 0
_refine_ls_restrained_S_all 0.988
_refine_ls_R_factor_all 0.1153
_refine_ls_R_factor_gt 0.0623
_refine_ls_shift/su_max 0.015
_refine_ls_shift/su_mean 0.000
_refine_ls_structure_factor_coef Fsqd
_refine_ls_weighting_details 'calc w=1/[\s^2^(Fo^2^)+(0.0547P)^2^+0.0000P] where P=(Fo^2^+2Fc^2^)/3'
_refine_ls_weighting_scheme calc
_refine_ls_wR_factor_gt 0.1257
_refine_ls_wR_factor_ref 0.1499
_reflns_number_gt 2815
_reflns_number_total 4600
_reflns_threshold_expression >2sigma(I)
_cod_data_source_file om4003279_si_001.cif
_cod_data_source_block 3
_cod_original_cell_volume 2616.0(16)
_cod_original_sg_symbol_H-M P212121
_cod_database_code 4089516

loop_
_symmetry_equiv_pos_as_xyz
'x, y, z'
'-x+1/2, -y, z+1/2'
'x+1/2, -y+1/2, -z'
'-x, y+1/2, -z+1/2'

loop_
_atom_site_label
_atom_site_type_symbol
_atom_site_fract_x
_atom_site_fract_y
_atom_site_fract_z
_atom_site_U_iso_or_equiv
_atom_site_adp_type
_atom_site_occupancy
_atom_site_symmetry_multiplicity
_atom_site_calc_flag
_atom_site_refinement_flags
Zn1 Zn 1.17527(7) 0.97822(5) 0.41120(4) 0.0504(2) Uani 1 1 d .
N1 N 1.1485(5) 0.9592(3) 0.5341(3) 0.0474(14) Uani 1 1 d .
N2 N 1.0292(5) 0.9267(3) 0.5626(3) 0.0446(14) Uani 1 1 d .
N3 N 1.0415(5) 0.8753(4) 0.3969(3) 0.0516(14) Uani 1 1 d .
N4 N 0.9363(6) 0.8614(3) 0.4479(3) 0.0464(14) Uani 1 1 d .
C1 C 1.0361(8) 0.9110(5) 0.6398(4) 0.059(2) Uani 1 1 d .
C2 C 1.1648(9) 0.9352(5) 0.6632(5) 0.071(2) Uani 1 1 d .
H2 H 1.2004 0.9320 0.7135 0.085 Uiso 1 1 calc R
C3 C 1.2299(7) 0.9652(5) 0.5962(5) 0.0593(18) Uani 1 1 d .
C4 C 0.9207(10) 0.8758(6) 0.6862(5) 0.086(3) Uani 1 1 d .
H4A H 0.8397 0.9067 0.6732 0.129 Uiso 1 1 calc R
H4B H 0.9393 0.8823 0.7411 0.129 Uiso 1 1 calc R
H4C H 0.9090 0.8156 0.6743 0.129 Uiso 1 1 calc R
C5 C 1.3699(6) 1.0011(5) 0.5871(5) 0.079(2) Uani 1 1 d .
H5A H 1.3933 1.0028 0.5326 0.119 Uiso 1 1 calc R
H5B H 1.4329 0.9651 0.6147 0.119 Uiso 1 1 calc R
H5C H 1.3729 1.0585 0.6083 0.119 Uiso 1 1 calc R
C6 C 0.8577(7) 0.7956(5) 0.4263(4) 0.059(2) Uani 1 1 d .
C7 C 0.9139(8) 0.7640(5) 0.3590(5) 0.068(2) Uani 1 1 d .
H7 H 0.8823 0.7176 0.3296 0.082 Uiso 1 1 calc R
C8 C 1.0258(8) 0.8136(5) 0.3429(4) 0.058(2) Uani 1 1 d .
C9 C 0.7362(7) 0.7666(6) 0.4689(6) 0.080(3) Uani 1 1 d .
H9A H 0.7604 0.7513 0.5215 0.120 Uiso 1 1 calc R
H9B H 0.6981 0.7173 0.4429 0.120 Uiso 1 1 calc R
H9C H 0.6709 0.8125 0.4700 0.120 Uiso 1 1 calc R
C10 C 1.1241(8) 0.8094(5) 0.2763(4) 0.074(2) Uani 1 1 d .
H10A H 1.1141 0.8597 0.2440 0.111 Uiso 1 1 calc R
H10B H 1.1068 0.7586 0.2457 0.111 Uiso 1 1 calc R
H10C H 1.2146 0.8071 0.2966 0.111 Uiso 1 1 calc R
C11 C 0.9112(7) 0.9208(4) 0.5113(4) 0.0476(17) Uani 1 1 d .
H11 H 0.8406 0.8936 0.5431 0.057 Uiso 1 1 calc R
C12 C 0.8503(6) 1.0089(4) 0.4843(4) 0.0517(17) Uani 1 1 d .
H12 H 0.7579 0.9948 0.4680 0.062 Uiso 1 1 calc R
C13 C 0.9144(6) 1.0464(4) 0.4128(4) 0.0455(15) Uani 1 1 d .
C14 C 1.0436(6) 1.0875(4) 0.4061(5) 0.0491(16) Uani 1 1 d .
H14 H 1.0624 1.1349 0.4426 0.059 Uiso 1 1 calc R
C15 C 1.0580(8) 1.1059(5) 0.3241(5) 0.064(2) Uani 1 1 d .
H15 H 1.1286 1.1363 0.3010 0.077 Uiso 1 1 calc R
C16 C 0.9499(8) 1.0711(5) 0.2861(5) 0.072(2) Uani 1 1 d .
H16 H 0.9375 1.0717 0.2321 0.087 Uiso 1 1 calc R
C17 C 0.8632(7) 1.0356(5) 0.3384(4) 0.062(2) Uani 1 1 d .
H17 H 0.7821 1.0084 0.3261 0.074 Uiso 1 1 calc R
C18 C 0.8324(8) 1.0708(4) 0.5527(4) 0.0530(16) Uani 1 1 d .
C19 C 0.7118(7) 1.0912(5) 0.5785(5) 0.074(2) Uani 1 1 d .
H19 H 0.6363 1.0636 0.5578 0.089 Uiso 1 1 calc R
C20 C 0.6931(10) 1.1585(6) 0.6412(6) 0.097(3) Uani 1 1 d .
H20A H 0.6453 1.1335 0.6853 0.116 Uiso 1 1 calc R
H20B H 0.6391 1.2058 0.6208 0.116 Uiso 1 1 calc R
C21 C 0.8285(10) 1.1923(5) 0.6679(5) 0.077(2) Uani 1 1 d .
H21 H 0.8252 1.2354 0.7098 0.092 Uiso 1 1 calc R
C22 C 0.9232(10) 1.1163(6) 0.6824(4) 0.082(3) Uani 1 1 d .
H22A H 0.8786 1.0647 0.7016 0.099 Uiso 1 1 calc R
H22B H 1.0022 1.1303 0.7136 0.099 Uiso 1 1 calc R
C23 C 0.9485(7) 1.1171(4) 0.5915(5) 0.0547(17) Uani 1 1 d .
H23 H 1.0393 1.1006 0.5742 0.066 Uiso 1 1 calc R
C24 C 0.9189(7) 1.2166(5) 0.5962(5) 0.0634(19) Uani 1 1 d .
C25 C 1.0455(8) 1.2657(6) 0.6198(5) 0.095(3) Uani 1 1 d .
H25A H 1.1043 1.2711 0.5753 0.143 Uiso 1 1 calc R
H25B H 1.0913 1.2349 0.6607 0.143 Uiso 1 1 calc R
H25C H 1.0209 1.3221 0.6382 0.143 Uiso 1 1 calc R
C26 C 0.8557(9) 1.2600(5) 0.5267(5) 0.082(3) Uani 1 1 d .
H26A H 0.8391 1.3197 0.5387 0.124 Uiso 1 1 calc R
H26B H 0.7719 1.2321 0.5142 0.124 Uiso 1 1 calc R
H26C H 0.9159 1.2562 0.4827 0.124 Uiso 1 1 calc R
C27 C 1.3623(6) 0.9680(5) 0.3721(5) 0.075(2) Uani 1 1 d .
H27A H 1.3579 0.9685 0.3154 0.089 Uiso 1 1 calc R
H27B H 1.4099 1.0199 0.3877 0.089 Uiso 1 1 calc R
C28 C 1.4477(8) 0.8936(6) 0.3949(5) 0.091(3) Uani 1 1 d .
H28A H 1.4449 0.8865 0.4507 0.137 Uiso 1 1 calc R
H28B H 1.5392 0.9038 0.3786 0.137 Uiso 1 1 calc R
H28C H 1.4144 0.8422 0.3701 0.137 Uiso 1 1 calc R

loop_
_atom_site_aniso_label
_atom_site_aniso_U_11
_atom_site_aniso_U_22
_atom_site_aniso_U_33
_atom_site_aniso_U_23
_atom_site_aniso_U_13
_atom_site_aniso_U_12
Zn1 0.0505(4) 0.0648(4) 0.0360(4) -0.0001(4) 0.0028(4) 0.0020(4)
N1 0.051(3) 0.058(4) 0.033(3) 0.006(2) -0.006(3) -0.001(3)
N2 0.057(3) 0.055(3) 0.022(3) 0.005(2) -0.004(2) 0.004(3)
N3 0.060(3) 0.068(4) 0.027(3) -0.002(3) -0.003(3) 0.001(3)
N4 0.064(4) 0.050(4) 0.025(3) 0.000(3) -0.008(3) -0.005(3)
C1 0.080(6) 0.070(5) 0.026(4) 0.004(4) 0.005(4) 0.009(4)
C2 0.087(6) 0.083(5) 0.041(5) 0.000(4) -0.004(5) 0.025(5)
C3 0.069(4) 0.071(5) 0.038(4) -0.004(4) -0.014(4) 0.017(3)
C4 0.121(7) 0.094(7) 0.044(5) 0.016(5) 0.016(5) -0.007(5)
C5 0.068(4) 0.107(7) 0.062(5) -0.008(5) -0.020(4) -0.003(4)
C6 0.066(5) 0.064(5) 0.048(5) 0.003(4) -0.008(4) -0.005(4)
C7 0.086(6) 0.061(5) 0.057(6) -0.014(4) -0.006(5) -0.004(4)
C8 0.072(5) 0.067(5) 0.036(5) -0.006(4) -0.015(4) -0.004(4)
C9 0.076(5) 0.071(6) 0.093(7) 0.005(5) 0.002(5) -0.008(4)
C10 0.076(5) 0.109(7) 0.036(5) -0.017(4) -0.001(4) 0.019(4)
C11 0.048(4) 0.057(4) 0.038(4) 0.004(4) 0.000(3) -0.005(3)
C12 0.054(4) 0.065(5) 0.037(4) -0.001(3) 0.001(3) -0.006(3)
C13 0.053(3) 0.056(4) 0.027(3) -0.001(4) -0.002(3) 0.005(3)
C14 0.055(4) 0.045(4) 0.047(4) 0.005(4) 0.013(4) 0.004(3)
C15 0.074(5) 0.067(5) 0.051(5) 0.005(4) 0.022(5) -0.002(4)
C16 0.088(6) 0.101(7) 0.028(5) 0.011(4) -0.001(4) 0.031(5)
C17 0.066(5) 0.079(5) 0.040(4) -0.003(4) -0.012(4) 0.004(4)
C18 0.058(4) 0.067(4) 0.035(4) 0.002(3) 0.008(4) 0.010(4)
C19 0.058(5) 0.083(5) 0.080(6) -0.019(5) 0.024(5) -0.001(4)
C20 0.096(7) 0.087(6) 0.107(8) -0.009(6) 0.032(7) 0.016(6)
C21 0.103(6) 0.079(5) 0.049(5) -0.019(4) 0.023(6) 0.017(6)
C22 0.124(7) 0.091(7) 0.032(5) -0.018(5) 0.002(5) 0.033(5)
C23 0.064(4) 0.064(4) 0.036(4) -0.007(4) -0.002(4) 0.017(3)
C24 0.074(5) 0.073(5) 0.043(5) -0.011(4) 0.006(4) 0.012(4)
C25 0.098(7) 0.115(7) 0.073(7) -0.044(6) -0.003(5) -0.014(6)
C26 0.096(7) 0.071(6) 0.081(7) 0.009(5) 0.001(5) 0.019(5)
C27 0.062(5) 0.097(6) 0.064(5) 0.001(5) 0.005(4) 0.018(5)
C28 0.075(5) 0.126(8) 0.072(7) 0.001(6) 0.016(5) 0.027(5)

loop_
_atom_type_symbol
_atom_type_description
_atom_type_scat_dispersion_real
_atom_type_scat_dispersion_imag
_atom_type_scat_source
C C 0.0033 0.0016 'International Tables Vol C Tables 4.2.6.8 and 6.1.1.4'
H H 0.0000 0.0000 'International Tables Vol C Tables 4.2.6.8 and 6.1.1.4'
N N 0.0061 0.0033 'International Tables Vol C Tables 4.2.6.8 and 6.1.1.4'
Zn Zn 0.2839 1.4301 'International Tables Vol C Tables 4.2.6.8 and 6.1.1.4'

loop_
_geom_angle_atom_site_label_1
_geom_angle_atom_site_label_2
_geom_angle_atom_site_label_3
_geom_angle
C27 Zn1 N3 119.6(3)
C27 Zn1 N1 116.0(3)
N3 Zn1 N1 86.0(2)
C27 Zn1 C14 128.4(3)
N3 Zn1 C14 102.3(2)
N1 Zn1 C14 94.2(2)
C3 N1 N2 105.2(5)
C3 N1 Zn1 134.1(5)
N2 N1 Zn1 120.4(4)
C1 N2 N1 111.8(6)
C1 N2 C11 128.2(6)
N1 N2 C11 119.7(5)
C8 N3 N4 103.8(6)
C8 N3 Zn1 134.5(5)
N4 N3 Zn1 121.7(4)
C6 N4 N3 112.7(5)
C6 N4 C11 126.5(6)
N3 N4 C11 120.4(5)
N2 C1 C2 106.3(7)
N2 C1 C4 123.3(8)
C2 C1 C4 130.3(7)
C1 C2 C3 106.1(7)
N1 C3 C2 110.5(6)
N1 C3 C5 120.0(7)
C2 C3 C5 129.5(7)
N4 C6 C7 105.6(6)
N4 C6 C9 124.8(7)
C7 C6 C9 129.6(7)
C6 C7 C8 107.2(7)
N3 C8 C7 110.8(7)
N3 C8 C10 118.7(7)
C7 C8 C10 130.5(7)
N4 C11 N2 110.7(5)
N4 C11 C12 113.7(5)
N2 C11 C12 115.5(5)
C13 C12 C18 115.6(6)
C13 C12 C11 114.7(5)
C18 C12 C11 111.6(5)
C17 C13 C14 108.0(6)
C17 C13 C12 123.3(6)
C14 C13 C12 128.1(6)
C13 C14 C15 104.7(6)
C13 C14 Zn1 100.9(4)
C15 C14 Zn1 97.8(5)
C16 C15 C14 108.0(6)
C17 C16 C15 110.1(7)
C16 C17 C13 109.0(7)
C19 C18 C23 115.5(6)
C19 C18 C12 121.1(7)
C23 C18 C12 123.3(6)
C18 C19 C20 121.2(7)
C19 C20 C21 110.2(7)
C20 C21 C22 109.1(7)
C20 C21 C24 110.8(7)
C22 C21 C24 87.9(6)
C21 C22 C23 86.0(6)
C18 C23 C24 110.3(5)
C18 C23 C22 108.0(6)
C24 C23 C22 85.8(5)
C26 C24 C25 109.2(7)
C26 C24 C21 119.4(7)
C25 C24 C21 112.6(7)
C26 C24 C23 118.5(6)
C25 C24 C23 110.5(6)
C21 C24 C23 84.8(6)
C28 C27 Zn1 120.6(6)

loop_
_geom_bond_atom_site_label_1
_geom_bond_atom_site_label_2
_geom_bond_distance
Zn1 C27 1.973(6)
Zn1 N3 2.086(6)
Zn1 N1 2.136(5)
Zn1 C14 2.137(6)
N1 C3 1.335(8)
N1 N2 1.372(7)
N2 C1 1.341(8)
N2 C11 1.463(8)
N3 C8 1.336(8)
N3 N4 1.375(7)
N4 C6 1.333(8)
N4 C11 1.442(8)
C1 C2 1.386(10)
C1 C4 1.493(11)
C2 C3 1.393(10)
C3 C5 1.500(9)
C6 C7 1.368(10)
C6 C9 1.474(9)
C7 C8 1.376(10)
C8 C10 1.498(10)
C11 C12 1.560(9)
C12 C13 1.494(9)
C12 C18 1.521(9)
C13 C17 1.379(9)
C13 C14 1.431(8)
C14 C15 1.438(10)
C15 C16 1.361(10)
C16 C17 1.356(10)
C18 C19 1.312(9)
C18 C23 1.507(10)
C19 C20 1.505(11)
C20 C21 1.509(12)
C21 C22 1.524(11)
C21 C24 1.562(11)
C22 C23 1.573(11)
C23 C24 1.571(9)
C24 C26 1.500(11)
C24 C25 1.520(10)
C27 C28 1.480(10)
